data_4077911
loop_
_publ_author_name
'Savjani, Nicky'
'Bew, Sean P.'
'Hughes, David L.'
'Lancaster, Simon J.'
'Bochmann, Manfred'

_publ_section_title
;
 Reactivity of &#x201C;Ligand-Free&#x201D; Au+: C--H and C--C Activation
 versus \p Coordination
;
_journal_issue 7
_journal_name_full Organometallics
_journal_page_first 2534
_journal_paper_doi 10.1021/om201035v
_journal_volume 31
_journal_year 2012
_chemical_formula_moiety 'C8 H24 AU2 S4, 2(Sb F6)'
_chemical_formula_structural '[{Au(SMe2)2}2],2(SbF6)'
_chemical_formula_sum 'C8 H24 Au2 F12 S4 Sb2'
_chemical_formula_weight 1113.94
_chemical_name_systematic
;
 ?
;
_space_group_IT_number 15
_symmetry_cell_setting monoclinic
_symmetry_space_group_name_Hall '-I 2ya'
_symmetry_space_group_name_H-M 'I 1 2/a 1'
_atom_sites_solution_hydrogens geom
_atom_sites_solution_primary direct
_atom_sites_solution_secondary difmap
_audit_creation_method 'SHELXL-97 and CrysAlisPro RED'
_cell_angle_alpha 90.00
_cell_angle_beta 93.833(5)
_cell_angle_gamma 90.00
_cell_formula_units_Z 12
_cell_length_a 44.765(3)
_cell_length_b 7.8085(3)
_cell_length_c 21.6181(13)
_cell_measurement_reflns_used 5472
_cell_measurement_temperature 140(1)
_cell_measurement_theta_max 24.9996
_cell_measurement_theta_min 3.3791
_cell_volume 7539.6(7)
_computing_cell_refinement
;
 CrysAlisPro RED, Oxford Diffraction Ltd., Version 1.171.33.55 
;
_computing_data_collection
;
 CrysAlisPro CCD, Oxford Diffraction Ltd., Version 1.171.33.55 
;
_computing_data_reduction
;
 CrysAlisPro RED, Oxford Diffraction Ltd., Version 1.171.33.55
;
_computing_molecular_graphics 'ORTEP (Johnson, 1976 and Farrugia, 1997)'
_computing_publication_material 'SHELXL-97 (Sheldrick, 2008) and WINGX (Farrugia, 1999)'
_computing_structure_refinement 'SHELXL-97 (Sheldrick, 2008)'
_computing_structure_solution 'SHELXS-97 (Sheldrick, 2008)'
_diffrn_ambient_temperature 140(1)
_diffrn_detector_area_resol_mean 16.0050
_diffrn_measured_fraction_theta_full 0.996
_diffrn_measured_fraction_theta_max 0.996
_diffrn_measurement_device_type 'Oxford Diffraction Xcalibur 3/Sapphire3 CCD'
_diffrn_measurement_method 'Thin slice \f and \w scans'
_diffrn_radiation_monochromator graphite
_diffrn_radiation_source 'Enhance (Mo) X-ray Source'
_diffrn_radiation_type Mo-K\a
_diffrn_radiation_wavelength 0.71073
_diffrn_reflns_av_R_equivalents 0.2226
_diffrn_reflns_av_sigmaI/netI 0.1524
_diffrn_reflns_limit_h_max 48
_diffrn_reflns_limit_h_min -48
_diffrn_reflns_limit_k_max 8
_diffrn_reflns_limit_k_min -8
_diffrn_reflns_limit_l_max 23
_diffrn_reflns_limit_l_min -23
_diffrn_reflns_number 40013
_diffrn_reflns_theta_full 22.50
_diffrn_reflns_theta_max 22.50
_diffrn_reflns_theta_min 3.43
_exptl_absorpt_coefficient_mu 14.180
_exptl_absorpt_correction_T_max 1.074
_exptl_absorpt_correction_T_min 0.893
_exptl_absorpt_correction_type multi-scan
_exptl_absorpt_process_details
;
 CrysAlisPro RED, Oxford Diffraction Ltd., Version 1.171.33.55 
 Empirical absorption correction using spherical harmonics,
  implemented in SCALE3 ABSPACK scaling algorithm.
;
_exptl_crystal_colour 'streaky colourless'
_exptl_crystal_density_diffrn 2.944
_exptl_crystal_density_method 'not measured'
_exptl_crystal_description 'thin needle'
_exptl_crystal_F_000 6048
_exptl_crystal_size_max 0.44
_exptl_crystal_size_mid 0.045
_exptl_crystal_size_min 0.015
_refine_diff_density_max 2.172
_refine_diff_density_min -1.491
_refine_diff_density_rms 0.333
_refine_ls_extinction_method none
_refine_ls_goodness_of_fit_ref 1.013
_refine_ls_hydrogen_treatment constr
_refine_ls_matrix_type full
_refine_ls_number_parameters 319
_refine_ls_number_reflns 4922
_refine_ls_number_restraints 0
_refine_ls_restrained_S_all 1.013
_refine_ls_R_factor_all 0.1544
_refine_ls_R_factor_gt 0.0860
_refine_ls_shift/su_max 0.000
_refine_ls_shift/su_mean 0.000
_refine_ls_structure_factor_coef Fsqd
_refine_ls_weighting_details 'calc w=1/[\s^2^(Fo^2^)+(0.0563P)^2^+0.0000P] where P=(Fo^2^+2Fc^2^)/3'
_refine_ls_weighting_scheme calc
_refine_ls_wR_factor_gt 0.1318
_refine_ls_wR_factor_ref 0.1521
_reflns_number_gt 2952
_reflns_number_total 4922
_reflns_threshold_expression I>2sigma(I)
_cod_data_source_file om201035v_si_002.cif
_cod_data_source_block new1
_cod_depositor_comments
;
The following automatic conversions were performed:

'_symmetry_cell_setting' value 'Monoclinic' changed to 'monoclinic'
according to /home/saulius/struct/CIF-dictionaries/cif_core.dic
dictionary named 'cif_core.dic' version 2.4.1 from 2010-06-29.

Automatic conversion script
Id: cif_fix_values 1715 2011-07-08 13:25:40Z adriana 
;
_cod_original_cell_volume 7539.7(7)
_cod_original_sg_symbol_H-M I2/a
_cod_database_code 4077911

loop_
_symmetry_equiv_pos_as_xyz
'x, y, z'
'-x+1/2, y, -z'
'x+1/2, y+1/2, z+1/2'
'-x+1, y+1/2, -z+1/2'
'-x, -y, -z'
'x-1/2, -y, z'
'-x+1/2, -y+1/2, -z+1/2'
'x, -y+1/2, z+1/2'

loop_
_atom_site_label
_atom_site_type_symbol
_atom_site_fract_x
_atom_site_fract_y
_atom_site_fract_z
_atom_site_U_iso_or_equiv
_atom_site_adp_type
_atom_site_occupancy
_atom_site_symmetry_multiplicity
_atom_site_calc_flag
_atom_site_refinement_flags
Au1 Au 0.06693(3) 0.53309(15) 0.11222(6) 0.0305(4) Uani 1 1 d .
S11 S 0.07977(19) 0.2529(9) 0.0970(4) 0.031(2) Uani 1 1 d .
C111 C 0.0715(7) 0.221(3) 0.0148(13) 0.031(8) Uiso 1 1 d .
H11A H 0.0502 0.2233 0.0057 0.047 Uiso 1 1 calc R
H11B H 0.0792 0.1120 0.0028 0.047 Uiso 1 1 calc R
H11C H 0.0806 0.3103 -0.0078 0.047 Uiso 1 1 calc R
C112 C 0.1194(7) 0.243(4) 0.1019(15) 0.044(9) Uiso 1 1 d .
H11D H 0.1269 0.2579 0.1442 0.066 Uiso 1 1 calc R
H11E H 0.1272 0.3314 0.0768 0.066 Uiso 1 1 calc R
H11F H 0.1257 0.1331 0.0873 0.066 Uiso 1 1 calc R
S12 S 0.0508(2) 0.8104(9) 0.1199(4) 0.048(3) Uani 1 1 d .
C121 C 0.0189(9) 0.817(5) 0.0619(19) 0.092(15) Uiso 1 1 d .
H12A H 0.0260 0.8083 0.0211 0.137 Uiso 1 1 calc R
H12B H 0.0083 0.9228 0.0656 0.137 Uiso 1 1 calc R
H12C H 0.0057 0.7228 0.0687 0.137 Uiso 1 1 calc R
C122 C 0.0337(7) 0.831(4) 0.1891(13) 0.035(8) Uiso 1 1 d .
H12D H 0.0487 0.8295 0.2231 0.053 Uiso 1 1 calc R
H12E H 0.0201 0.7375 0.1935 0.053 Uiso 1 1 calc R
H12F H 0.0229 0.9372 0.1893 0.053 Uiso 1 1 calc R
Au2 Au 0.10072(3) 0.54888(15) 0.24412(6) 0.0298(4) Uani 1 1 d .
S21 S 0.08574(18) 0.2770(8) 0.2678(4) 0.028(2) Uani 1 1 d .
C211 C 0.0466(7) 0.277(4) 0.2584(15) 0.043(9) Uiso 1 1 d .
H21A H 0.0405 0.2809 0.2150 0.065 Uiso 1 1 calc R
H21B H 0.0389 0.3752 0.2788 0.065 Uiso 1 1 calc R
H21C H 0.0390 0.1745 0.2762 0.065 Uiso 1 1 calc R
C212 C 0.0916(7) 0.271(4) 0.3487(14) 0.043(9) Uiso 1 1 d .
H21D H 0.1127 0.2704 0.3599 0.064 Uiso 1 1 calc R
H21E H 0.0827 0.1689 0.3642 0.064 Uiso 1 1 calc R
H21F H 0.0827 0.3696 0.3662 0.064 Uiso 1 1 calc R
S22 S 0.11685(18) 0.8245(9) 0.2329(4) 0.030(2) Uani 1 1 d .
C221 C 0.1496(7) 0.821(4) 0.1864(15) 0.050(10) Uiso 1 1 d .
H22A H 0.1433 0.7964 0.1440 0.075 Uiso 1 1 calc R
H22B H 0.1632 0.7335 0.2020 0.075 Uiso 1 1 calc R
H22C H 0.1594 0.9300 0.1890 0.075 Uiso 1 1 calc R
C222 C 0.1346(6) 0.871(3) 0.3083(12) 0.023(7) Uiso 1 1 d .
H22D H 0.1196 0.8787 0.3380 0.035 Uiso 1 1 calc R
H22E H 0.1452 0.9773 0.3069 0.035 Uiso 1 1 calc R
H22F H 0.1484 0.7806 0.3202 0.035 Uiso 1 1 calc R
Au3 Au 0.22662(3) 0.50286(14) 0.44419(6) 0.0273(3) Uani 1 1 d .
S31 S 0.20895(19) 0.2353(8) 0.4678(4) 0.031(2) Uani 1 1 d .
C311 C 0.2036(7) 0.229(4) 0.5487(13) 0.032(8) Uiso 1 1 d .
H31A H 0.2228 0.2264 0.5716 0.049 Uiso 1 1 calc R
H31B H 0.1925 0.1284 0.5580 0.049 Uiso 1 1 calc R
H31C H 0.1928 0.3291 0.5601 0.049 Uiso 1 1 calc R
C312 C 0.1715(6) 0.236(4) 0.4371(14) 0.031(8) Uiso 1 1 d .
H31D H 0.1711 0.2396 0.3927 0.047 Uiso 1 1 calc R
H31E H 0.1615 0.3356 0.4519 0.047 Uiso 1 1 calc R
H31F H 0.1616 0.1349 0.4501 0.047 Uiso 1 1 calc R
S32 S 0.24530(19) 0.7627(9) 0.4140(4) 0.031(2) Uani 1 1 d .
C321 C 0.2226(6) 0.833(3) 0.3491(13) 0.027(8) Uiso 1 1 d .
H32A H 0.2034 0.8670 0.3621 0.040 Uiso 1 1 calc R
H32B H 0.2201 0.7410 0.3197 0.040 Uiso 1 1 calc R
H32C H 0.2320 0.9282 0.3303 0.040 Uiso 1 1 calc R
C322 C 0.2794(8) 0.706(4) 0.3764(17) 0.062(11) Uiso 1 1 d .
H32D H 0.2943 0.6650 0.4070 0.092 Uiso 1 1 calc R
H32E H 0.2870 0.8054 0.3564 0.092 Uiso 1 1 calc R
H32F H 0.2750 0.6182 0.3462 0.092 Uiso 1 1 calc R
Sb4 Sb 0.47086(5) 0.8011(2) 0.62081(10) 0.0275(6) Uani 1 1 d .
F41 F 0.4806(4) 0.647(2) 0.6837(9) 0.058(6) Uani 1 1 d .
F42 F 0.4501(4) 0.630(2) 0.5762(10) 0.071(7) Uani 1 1 d .
F43 F 0.4365(4) 0.860(2) 0.6614(9) 0.052(6) Uani 1 1 d .
F44 F 0.4607(4) 0.953(2) 0.5591(9) 0.064(6) Uani 1 1 d .
F45 F 0.4927(4) 0.975(2) 0.6668(9) 0.059(6) Uani 1 1 d .
F46 F 0.5056(4) 0.742(2) 0.5830(8) 0.043(5) Uani 1 1 d .
Sb5 Sb 0.36280(5) 0.7548(2) 1.00988(10) 0.0271(6) Uani 1 1 d .
F51 F 0.3307(4) 0.6895(19) 1.0545(9) 0.045(5) Uani 1 1 d .
F52 F 0.3760(4) 0.907(2) 1.0720(9) 0.063(6) Uani 1 1 d .
F53 F 0.3854(4) 0.580(2) 1.0481(9) 0.054(6) Uani 1 1 d .
F54 F 0.3940(4) 0.817(2) 0.9625(9) 0.056(6) Uani 1 1 d .
F55 F 0.3492(4) 0.606(2) 0.9464(8) 0.051(6) Uani 1 1 d .
F56 F 0.3397(4) 0.9317(19) 0.9711(8) 0.045(5) Uani 1 1 d .
Sb6 Sb 0.30584(5) 0.3365(2) 0.75307(10) 0.0287(6) Uani 1 1 d .
F61 F 0.2888(4) 0.229(2) 0.6842(9) 0.058(6) Uani 1 1 d .
F62 F 0.3191(4) 0.520(2) 0.7064(9) 0.066(6) Uani 1 1 d .
F63 F 0.3233(4) 0.443(2) 0.8221(9) 0.059(6) Uani 1 1 d .
F64 F 0.2710(4) 0.455(3) 0.7629(10) 0.078(7) Uani 1 1 d .
F65 F 0.2941(5) 0.156(2) 0.8004(9) 0.075(7) Uani 1 1 d .
F66 F 0.3417(5) 0.229(2) 0.7414(10) 0.078(7) Uani 1 1 d .

loop_
_atom_site_aniso_label
_atom_site_aniso_U_11
_atom_site_aniso_U_22
_atom_site_aniso_U_33
_atom_site_aniso_U_23
_atom_site_aniso_U_13
_atom_site_aniso_U_12
Au1 0.0370(9) 0.0180(7) 0.0383(9) -0.0050(6) 0.0156(7) 0.0005(6)
S11 0.035(6) 0.018(4) 0.038(6) -0.004(4) -0.001(4) 0.004(4)
S12 0.071(8) 0.016(4) 0.063(7) 0.000(4) 0.047(6) 0.012(4)
Au2 0.0263(8) 0.0214(7) 0.0416(9) -0.0004(6) 0.0020(6) -0.0029(6)
S21 0.033(5) 0.010(4) 0.041(6) 0.001(4) 0.005(4) 0.001(3)
S22 0.030(5) 0.019(4) 0.040(6) 0.005(4) 0.004(4) -0.006(4)
Au3 0.0301(8) 0.0215(7) 0.0308(8) 0.0053(6) 0.0057(6) -0.0035(6)
S31 0.048(6) 0.011(4) 0.035(5) 0.006(4) 0.013(4) -0.004(4)
S32 0.046(6) 0.022(4) 0.025(5) 0.005(4) 0.005(4) -0.010(4)
Sb4 0.0268(14) 0.0213(11) 0.0344(14) -0.0016(10) 0.0028(11) 0.0016(9)
F41 0.064(15) 0.040(11) 0.070(15) 0.013(11) 0.008(12) 0.017(10)
F42 0.047(15) 0.069(14) 0.094(18) -0.039(13) -0.005(13) -0.002(11)
F43 0.028(12) 0.044(11) 0.084(16) 0.016(11) 0.006(11) 0.006(9)
F44 0.058(15) 0.075(14) 0.061(14) 0.022(12) 0.010(11) 0.017(12)
F45 0.041(13) 0.054(12) 0.079(15) -0.035(12) -0.012(11) -0.001(10)
F46 0.018(11) 0.050(11) 0.061(14) 0.005(10) 0.002(10) -0.002(9)
Sb5 0.0295(14) 0.0184(11) 0.0343(14) -0.0005(10) 0.0083(11) -0.0035(10)
F51 0.014(11) 0.038(10) 0.082(15) -0.003(10) 0.012(10) -0.001(8)
F52 0.068(16) 0.045(12) 0.073(16) -0.013(11) -0.025(12) 0.026(10)
F53 0.027(12) 0.050(12) 0.082(15) 0.011(11) -0.016(11) -0.006(9)
F54 0.058(15) 0.043(11) 0.071(15) -0.002(11) 0.033(12) 0.012(10)
F55 0.077(16) 0.031(10) 0.043(13) 0.013(9) -0.002(11) -0.011(10)
F56 0.049(13) 0.030(10) 0.055(13) 0.015(9) 0.002(10) 0.000(9)
Sb6 0.0345(15) 0.0198(11) 0.0323(14) -0.0027(10) 0.0068(11) -0.0009(10)
F61 0.053(14) 0.061(13) 0.059(14) 0.005(11) 0.012(11) -0.033(10)
F62 0.084(16) 0.055(13) 0.056(14) 0.029(11) -0.009(12) -0.006(12)
F63 0.072(16) 0.045(12) 0.058(14) 0.004(11) -0.010(11) -0.010(11)
F64 0.051(15) 0.099(17) 0.086(17) -0.025(14) 0.018(12) 0.003(13)
F65 0.13(2) 0.062(14) 0.041(14) 0.010(11) 0.030(13) -0.008(14)
F66 0.068(17) 0.065(14) 0.105(19) -0.035(13) 0.035(14) 0.019(12)

loop_
_atom_type_symbol
_atom_type_description
_atom_type_scat_dispersion_real
_atom_type_scat_dispersion_imag
_atom_type_scat_source
C C 0.0033 0.0016 'International Tables Vol C Tables 4.2.6.8 and 6.1.1.4'
H H 0.0000 0.0000 'International Tables Vol C Tables 4.2.6.8 and 6.1.1.4'
F F 0.0171 0.0103 'International Tables Vol C Tables 4.2.6.8 and 6.1.1.4'
S S 0.1246 0.1234 'International Tables Vol C Tables 4.2.6.8 and 6.1.1.4'
Sb Sb -0.5866 1.5461 'International Tables Vol C Tables 4.2.6.8 and 6.1.1.4'
Au Au -2.0133 8.8022 'International Tables Vol C Tables 4.2.6.8 and 6.1.1.4'

loop_
_geom_angle_atom_site_label_1
_geom_angle_atom_site_label_2
_geom_angle_atom_site_label_3
_geom_angle
_geom_angle_site_symmetry_3
S11 Au1 S12 174.6(3) .
S11 Au1 Au2 93.3(2) .
S12 Au1 Au2 91.9(3) .
C112 S11 C111 101.0(15) .
C112 S11 Au1 107.1(10) .
C111 S11 Au1 103.7(9) .
S11 C111 H11A 109.5 .
S11 C111 H11B 109.5 .
H11A C111 H11B 109.5 .
S11 C111 H11C 109.5 .
H11A C111 H11C 109.5 .
H11B C111 H11C 109.5 .
S11 C112 H11D 109.5 .
S11 C112 H11E 109.5 .
H11D C112 H11E 109.5 .
S11 C112 H11F 109.5 .
H11D C112 H11F 109.5 .
H11E C112 H11F 109.5 .
C122 S12 C121 102.7(17) .
C122 S12 Au1 108.0(10) .
C121 S12 Au1 102.2(13) .
S12 C121 H12A 109.5 .
S12 C121 H12B 109.5 .
H12A C121 H12B 109.5 .
S12 C121 H12C 109.5 .
H12A C121 H12C 109.5 .
H12B C121 H12C 109.5 .
S12 C122 H12D 109.5 .
S12 C122 H12E 109.5 .
H12D C122 H12E 109.5 .
S12 C122 H12F 109.5 .
H12D C122 H12F 109.5 .
H12E C122 H12F 109.5 .
S22 Au2 S21 173.2(3) .
S22 Au2 Au1 94.4(2) .
S21 Au2 Au1 92.1(2) .
C211 S21 C212 101.5(16) .
C211 S21 Au2 106.2(10) .
C212 S21 Au2 102.8(10) .
S21 C211 H21A 109.5 .
S21 C211 H21B 109.5 .
H21A C211 H21B 109.5 .
S21 C211 H21C 109.5 .
H21A C211 H21C 109.5 .
H21B C211 H21C 109.5 .
S21 C212 H21D 109.5 .
S21 C212 H21E 109.5 .
H21D C212 H21E 109.5 .
S21 C212 H21F 109.5 .
H21D C212 H21F 109.5 .
H21E C212 H21F 109.5 .
C222 S22 C221 100.4(14) .
C222 S22 Au2 102.4(9) .
C221 S22 Au2 108.2(11) .
S22 C221 H22A 109.5 .
S22 C221 H22B 109.5 .
H22A C221 H22B 109.5 .
S22 C221 H22C 109.5 .
H22A C221 H22C 109.5 .
H22B C221 H22C 109.5 .
S22 C222 H22D 109.5 .
S22 C222 H22E 109.5 .
H22D C222 H22E 109.5 .
S22 C222 H22F 109.5 .
H22D C222 H22F 109.5 .
H22E C222 H22F 109.5 .
S31 Au3 S32 175.9(3) .
S31 Au3 Au3 93.0(2) 2_556
S32 Au3 Au3 88.9(2) 2_556
C312 S31 C311 100.6(15) .
C312 S31 Au3 104.1(10) .
C311 S31 Au3 108.2(10) .
S31 C311 H31A 109.5 .
S31 C311 H31B 109.5 .
H31A C311 H31B 109.5 .
S31 C311 H31C 109.5 .
H31A C311 H31C 109.5 .
H31B C311 H31C 109.5 .
S31 C312 H31D 109.5 .
S31 C312 H31E 109.5 .
H31D C312 H31E 109.5 .
S31 C312 H31F 109.5 .
H31D C312 H31F 109.5 .
H31E C312 H31F 109.5 .
C321 S32 C322 100.1(15) .
C321 S32 Au3 107.3(10) .
C322 S32 Au3 104.0(11) .
S32 C321 H32A 109.5 .
S32 C321 H32B 109.5 .
H32A C321 H32B 109.5 .
S32 C321 H32C 109.5 .
H32A C321 H32C 109.5 .
H32B C321 H32C 109.5 .
S32 C322 H32D 109.5 .
S32 C322 H32E 109.5 .
H32D C322 H32E 109.5 .
S32 C322 H32F 109.5 .
H32D C322 H32F 109.5 .
H32E C322 H32F 109.5 .
F44 Sb4 F41 179.2(9) .
F44 Sb4 F42 89.7(9) .
F41 Sb4 F42 90.0(9) .
F44 Sb4 F46 91.0(8) .
F41 Sb4 F46 89.8(8) .
F42 Sb4 F46 89.8(8) .
F44 Sb4 F43 90.5(8) .
F41 Sb4 F43 88.7(8) .
F42 Sb4 F43 91.3(8) .
F46 Sb4 F43 178.2(8) .
F44 Sb4 F45 90.8(9) .
F41 Sb4 F45 89.5(9) .
F42 Sb4 F45 179.2(8) .
F46 Sb4 F45 89.5(8) .
F43 Sb4 F45 89.4(8) .
F54 Sb5 F51 177.7(8) .
F54 Sb5 F52 90.9(9) .
F51 Sb5 F52 91.1(9) .
F54 Sb5 F53 91.8(8) .
F51 Sb5 F53 89.1(8) .
F52 Sb5 F53 90.6(7) .
F54 Sb5 F55 88.7(8) .
F51 Sb5 F55 89.2(8) .
F52 Sb5 F55 178.8(8) .
F53 Sb5 F55 90.6(8) .
F54 Sb5 F56 88.4(8) .
F51 Sb5 F56 90.7(7) .
F52 Sb5 F56 89.5(7) .
F53 Sb5 F56 179.8(8) .
F55 Sb5 F56 89.3(7) .
F61 Sb6 F64 90.8(9) .
F61 Sb6 F63 179.4(9) .
F64 Sb6 F63 89.8(9) .
F61 Sb6 F65 88.9(8) .
F64 Sb6 F65 92.7(10) .
F63 Sb6 F65 91.0(8) .
F61 Sb6 F66 90.0(9) .
F64 Sb6 F66 176.8(10) .
F63 Sb6 F66 89.4(9) .
F65 Sb6 F66 90.5(10) .
F61 Sb6 F62 92.4(8) .
F64 Sb6 F62 88.8(9) .
F63 Sb6 F62 87.7(8) .
F65 Sb6 F62 178.0(9) .
F66 Sb6 F62 88.1(9) .

loop_
_geom_bond_atom_site_label_1
_geom_bond_atom_site_label_2
_geom_bond_distance
_geom_bond_site_symmetry_2
Au1 S11 2.292(7) .
Au1 S12 2.292(8) .
Au1 Au2 3.1394(18) .
S11 C112 1.77(3) .
S11 C111 1.81(3) .
C111 H11A 0.9600 .
C111 H11B 0.9600 .
C111 H11C 0.9600 .
C112 H11D 0.9600 .
C112 H11E 0.9600 .
C112 H11F 0.9600 .
S12 C122 1.73(3) .
S12 C121 1.84(4) .
C121 H12A 0.9600 .
C121 H12B 0.9600 .
C121 H12C 0.9600 .
C122 H12D 0.9600 .
C122 H12E 0.9600 .
C122 H12F 0.9600 .
Au2 S22 2.288(7) .
Au2 S21 2.295(7) .
S21 C211 1.75(3) .
S21 C212 1.75(3) .
C211 H21A 0.9600 .
C211 H21B 0.9600 .
C211 H21C 0.9600 .
C212 H21D 0.9600 .
C212 H21E 0.9600 .
C212 H21F 0.9600 .
S22 C222 1.80(3) .
S22 C221 1.83(3) .
C221 H22A 0.9600 .
C221 H22B 0.9600 .
C221 H22C 0.9600 .
C222 H22D 0.9600 .
C222 H22E 0.9600 .
C222 H22F 0.9600 .
Au3 S31 2.303(7) .
Au3 S32 2.305(7) .
Au3 Au3 3.087(2) 2_556
S31 C312 1.76(3) .
S31 C311 1.78(3) .
C311 H31A 0.9600 .
C311 H31B 0.9600 .
C311 H31C 0.9600 .
C312 H31D 0.9600 .
C312 H31E 0.9600 .
C312 H31F 0.9600 .
S32 C321 1.76(3) .
S32 C322 1.83(3) .
C321 H32A 0.9600 .
C321 H32B 0.9600 .
C321 H32C 0.9600 .
C322 H32D 0.9600 .
C322 H32E 0.9600 .
C322 H32F 0.9600 .
Sb4 F44 1.821(18) .
Sb4 F41 1.846(17) .
Sb4 F42 1.857(18) .
Sb4 F46 1.865(17) .
Sb4 F43 1.878(18) .
Sb4 F45 1.910(16) .
Sb5 F54 1.851(19) .
Sb5 F51 1.853(17) .
Sb5 F52 1.859(18) .
Sb5 F53 1.859(16) .
Sb5 F55 1.869(17) .
Sb5 F56 1.886(16) .
Sb6 F61 1.829(18) .
Sb6 F64 1.84(2) .
Sb6 F63 1.837(18) .
Sb6 F65 1.841(19) .
Sb6 F66 1.843(19) .
Sb6 F62 1.870(18) .
